data_1550289
loop_
_publ_author_name
'DUMAS, Adrien'
'Colombel-Rouen, Sophie'
'Curbet, Idriss'
'Forcher, Gw\'ena\"el'
'Tripoteau, Fabien'
'Caijo, Fr\'ed\'eric'
'Rouen, Mathieu'
'Queval, Pierre'
'Basle, Olivier'
'Mauduit, Marc'

_publ_section_title
;
 Highly selective macrocyclic ring-closing metathesis of terminal olefins
 in non-chlorinated solvents at low dilution
;
_journal_name_full 'Catalysis Science &amp; Technology'
_journal_paper_doi 10.1039/C8CY02115E
_journal_year 2019
_chemical_formula_sum 'C53.5 H66 Cl3 N4 O1.5 Ru'
_chemical_formula_weight 996.52
_space_group_crystal_system triclinic
_space_group_IT_number 2
_space_group_name_Hall '-P 1'
_space_group_name_H-M_alt 'P -1'
_symmetry_space_group_name_Hall '-P 1'
_symmetry_space_group_name_H-M 'P -1'
_atom_sites_solution_hydrogens mixed
_audit_block_doi 10.5517/cc148t9j
_audit_creation_method SHELXL-2014/6
_audit_update_record
;
2015-02-25 deposited with the CCDC.
2018-11-26 downloaded from the CCDC.
;
_cell_angle_alpha 93.877(6)
_cell_angle_beta 90.681(6)
_cell_angle_gamma 98.321(7)
_cell_formula_units_Z 4
_cell_length_a 11.9610(10)
_cell_length_b 16.5910(10)
_cell_length_c 26.614(2)
_cell_measurement_reflns_used 4655
_cell_measurement_temperature 150(2)
_cell_measurement_theta_max 25.6250
_cell_measurement_theta_min 3.2560
_cell_volume 5212.6(7)
_computing_cell_refinement 'CrysAlis RED, Oxford Diffraction Ltd.,Version 1.171.37.35'
_computing_data_collection 'CrysAlis CCD, Oxford Diffraction Ltd.,Version 1.171.37.35'
_computing_data_reduction 'CrysAlis RED, Oxford Diffraction Ltd.,Version 1.171.37.35'
_computing_molecular_graphics 'MERCURY 3.3(CCDC, 2014)'
_computing_publication_material 'WINGX (Farrugia, 1999)'
_computing_structure_refinement 'SHELXL-2014/6 (Sheldrick, 2014)'
_computing_structure_solution 'SIR-97_(Altomare & al., 1999)'
_diffrn_ambient_temperature 150(2)
_diffrn_detector 'CCD plate'
_diffrn_detector_area_resol_mean 16.1852
_diffrn_detector_type Sapphire3
_diffrn_measured_fraction_theta_full 0.998
_diffrn_measured_fraction_theta_max 0.998
_diffrn_measurement_device 'four-circle diffractometer'
_diffrn_measurement_device_type 'Xcalibur, Sapphire3'
_diffrn_radiation_monochromator graphite
_diffrn_radiation_probe x-ray
_diffrn_radiation_type 'Mo K\a'
_diffrn_radiation_wavelength 0.71073
_diffrn_reflns_av_R_equivalents 0.0840
_diffrn_reflns_av_unetI/netI 0.1736
_diffrn_reflns_Laue_measured_fraction_full 0.998
_diffrn_reflns_Laue_measured_fraction_max 0.998
_diffrn_reflns_limit_h_max 14
_diffrn_reflns_limit_h_min -15
_diffrn_reflns_limit_k_max 17
_diffrn_reflns_limit_k_min -21
_diffrn_reflns_limit_l_max 29
_diffrn_reflns_limit_l_min -33
_diffrn_reflns_number 43396
_diffrn_reflns_point_group_measured_fraction_full 0.998
_diffrn_reflns_point_group_measured_fraction_max 0.998
_diffrn_reflns_theta_full 25.242
_diffrn_reflns_theta_max 26.999
_diffrn_reflns_theta_min 2.950
_exptl_absorpt_coefficient_mu 0.496
_exptl_absorpt_correction_T_max 0.992
_exptl_absorpt_correction_T_min 0.933
_exptl_absorpt_correction_type analytical
_exptl_absorpt_process_details
;
CrysAlisPro, Agilent Technologies,
Version 1.171.37.35h (release 09-02-2015 CrysAlis171 .NET)
(compiled Feb  9 2015,16:26:32)
Analytical numeric absorption correction using a multifaceted crystal
model based on expressions derived by R.C. Clark & J.S. Reid.
(Clark, R. C. & Reid, J. S. (1995). Acta Cryst. A51, 887-897)
;
_exptl_crystal_colour yellow
_exptl_crystal_density_diffrn 1.270
_exptl_crystal_description plate
_exptl_crystal_F_000 2088
_exptl_crystal_size_max 0.342
_exptl_crystal_size_mid 0.086
_exptl_crystal_size_min 0.028
_refine_diff_density_max 1.606
_refine_diff_density_min -1.020
_refine_diff_density_rms 0.152
_refine_ls_extinction_method none
_refine_ls_goodness_of_fit_ref 0.982
_refine_ls_hydrogen_treatment constr
_refine_ls_matrix_type full
_refine_ls_number_parameters 1112
_refine_ls_number_reflns 22728
_refine_ls_number_restraints 0
_refine_ls_restrained_S_all 0.982
_refine_ls_R_factor_all 0.1584
_refine_ls_R_factor_gt 0.0815
_refine_ls_shift/su_max 0.004
_refine_ls_shift/su_mean 0.000
_refine_ls_structure_factor_coef Fsqd
_refine_ls_weighting_details 'w=1/[\s^2^(Fo^2^)+(0.0984P)^2^] where P=(Fo^2^+2Fc^2^)/3'
_refine_ls_weighting_scheme calc
_refine_ls_wR_factor_gt 0.1870
_refine_ls_wR_factor_ref 0.2286
_reflns_Friedel_coverage 0.000
_reflns_number_gt 12260
_reflns_number_total 22728
_reflns_threshold_expression 'I > 2\s(I)'
_cod_data_source_file c8cy02115e2.cif
_cod_data_source_block shelx
_cod_depositor_comments
;

2019-02-15
Z value and formula fixed to values more according to usual
chemical conventions.                 miguel
;
_cod_original_formula_sum 'C107 H132 Cl6 N8 O3 Ru2'
_cod_original_formula_weight 1993.04
_cod_original_formula_units_Z 2
_cod_database_code 1550289
_shelx_space_group_comment
;
The symmetry employed for this shelxl refinement is uniquely defined
by the following loop, which should always be used as a source of
symmetry information in preference to the above space-group names.
They are only intended as comments.
;
_shelxl_version_number 2014/6

loop_
_space_group_symop_operation_xyz
'x, y, z'
'-x, -y, -z'

loop_
_atom_site_label
_atom_site_type_symbol
_atom_site_fract_x
_atom_site_fract_y
_atom_site_fract_z
_atom_site_U_iso_or_equiv
_atom_site_adp_type
_atom_site_occupancy
_atom_site_site_symmetry_order
_atom_site_calc_flag
_atom_site_refinement_flags_posn
_atom_site_refinement_flags_adp
Ru1 Ru 0.60305(4) -0.24266(3) 0.79431(2) 0.01827(14) Uani 1 1 d . .
Cl1A Cl 0.76848(13) -0.14607(9) 0.79316(6) 0.0242(4) Uani 1 1 d . .
Cl2A Cl 0.44779(14) -0.34787(9) 0.77771(6) 0.0275(4) Uani 1 1 d . .
N1A N 0.6570(5) -0.3811(3) 0.8635(2) 0.0256(13) Uani 1 1 d . .
N2A N 0.7847(5) -0.3585(3) 0.8071(2) 0.0337(15) Uani 1 1 d . .
N3A N 0.5057(4) -0.0841(3) 0.76241(19) 0.0229(12) Uani 1 1 d . .
N4A N 0.4835(4) -0.1792(3) 0.70259(19) 0.0224(12) Uani 1 1 d . .
C1A C 0.6882(6) -0.3321(4) 0.8260(2) 0.0236(14) Uani 1 1 d . .
C2A C 0.7315(7) -0.4378(5) 0.8690(3) 0.051(2) Uani 1 1 d . .
H2A H 0.7273 -0.4781 0.8929 0.061 Uiso 1 1 calc R U
C3A C 0.8093(7) -0.4242(5) 0.8342(3) 0.049(2) Uani 1 1 d . .
H3A H 0.8709 -0.4537 0.8286 0.058 Uiso 1 1 calc R U
C4A C 0.8429(6) -0.3332(4) 0.7632(3) 0.0292(16) Uani 1 1 d . .
C5A C 0.7994(6) -0.3688(4) 0.7162(3) 0.0320(17) Uani 1 1 d . .
C6A C 0.8587(6) -0.3444(5) 0.6743(3) 0.0379(19) Uani 1 1 d . .
H6A H 0.8314 -0.3680 0.6422 0.046 Uiso 1 1 calc R U
C7A C 0.9548(6) -0.2881(5) 0.6766(3) 0.040(2) Uani 1 1 d . .
C8A C 0.9979(6) -0.2564(5) 0.7243(3) 0.0382(19) Uani 1 1 d . .
H8A H 1.0649 -0.2177 0.7266 0.046 Uiso 1 1 calc R U
C9A C 0.9446(6) -0.2803(4) 0.7686(3) 0.0323(17) Uani 1 1 d . .
C10A C 0.6938(7) -0.4312(5) 0.7121(3) 0.045(2) Uani 1 1 d . .
H10A H 0.6281 -0.4044 0.7207 0.068 Uiso 1 1 calc R U
H10B H 0.7004 -0.4737 0.7353 0.068 Uiso 1 1 calc R U
H10C H 0.6845 -0.4558 0.6775 0.068 Uiso 1 1 calc R U
C11A C 1.0131(7) -0.2608(7) 0.6295(3) 0.067(3) Uani 1 1 d . .
H11A H 1.0670 -0.2112 0.6378 0.101 Uiso 1 1 calc R U
H11B H 0.9567 -0.2494 0.6049 0.101 Uiso 1 1 calc R U
H11C H 1.0534 -0.3041 0.6151 0.101 Uiso 1 1 calc R U
C12A C 0.9945(6) -0.2479(5) 0.8195(3) 0.0378(18) Uani 1 1 d . .
H12A H 0.9482 -0.2093 0.8350 0.057 Uiso 1 1 calc R U
H12B H 1.0716 -0.2201 0.8155 0.057 Uiso 1 1 calc R U
H12C H 0.9962 -0.2933 0.8411 0.057 Uiso 1 1 calc R U
C13A C 0.5541(6) -0.3836(4) 0.8937(2) 0.0278(15) Uani 1 1 d . .
H13A H 0.5123 -0.3395 0.8829 0.033 Uiso 1 1 calc R U
C14A C 0.4763(6) -0.4642(4) 0.8839(3) 0.0362(18) Uani 1 1 d . .
H14A H 0.5127 -0.5092 0.8963 0.043 Uiso 1 1 calc R U
H14B H 0.4607 -0.4755 0.8473 0.043 Uiso 1 1 calc R U
C15A C 0.3659(6) -0.4585(5) 0.9115(3) 0.0376(18) Uani 1 1 d . .
H15A H 0.3296 -0.4139 0.8985 0.045 Uiso 1 1 calc R U
H15B H 0.3137 -0.5102 0.9047 0.045 Uiso 1 1 calc R U
C16A C 0.3869(7) -0.4425(5) 0.9675(3) 0.042(2) Uani 1 1 d . .
H16A H 0.4158 -0.4898 0.9811 0.051 Uiso 1 1 calc R U
H16B H 0.3148 -0.4360 0.9842 0.051 Uiso 1 1 calc R U
C17A C 0.4717(6) -0.3661(5) 0.9793(3) 0.0387(18) Uani 1 1 d . .
H17A H 0.4904 -0.3609 1.0158 0.046 Uiso 1 1 calc R U
H17B H 0.4367 -0.3178 0.9712 0.046 Uiso 1 1 calc R U
C18A C 0.5810(6) -0.3665(4) 0.9499(2) 0.0308(16) Uani 1 1 d . .
H18A H 0.6294 -0.3130 0.9558 0.037 Uiso 1 1 calc R U
H18B H 0.6231 -0.4090 0.9618 0.037 Uiso 1 1 calc R U
C19A C 0.5541(5) -0.2045(4) 0.8559(2) 0.0219(14) Uani 1 1 d . .
C20A C 0.6216(6) -0.1786(4) 0.9033(2) 0.0226(14) Uani 1 1 d . .
C21A C 0.7347(6) -0.1741(4) 0.9143(2) 0.0265(15) Uani 1 1 d . .
H21A H 0.7860 -0.1858 0.8888 0.032 Uiso 1 1 calc R U
C22A C 0.7734(6) -0.1519(4) 0.9641(3) 0.0322(17) Uani 1 1 d . .
H22A H 0.8518 -0.1471 0.9721 0.039 Uiso 1 1 calc R U
C23A C 0.6988(6) -0.1371(5) 1.0010(3) 0.0370(19) Uani 1 1 d . .
H23A H 0.7260 -0.1244 1.0347 0.044 Uiso 1 1 calc R U
C24A C 0.5839(6) -0.1403(4) 0.9903(2) 0.0286(16) Uani 1 1 d . .
H24A H 0.5329 -0.1289 1.0160 0.034 Uiso 1 1 calc R U
C25A C 0.5465(6) -0.1603(4) 0.9415(2) 0.0230(14) Uani 1 1 d . .
C26A C 0.4295(6) -0.1737(4) 0.9179(2) 0.0233(14) Uani 1 1 d . .
C27A C 0.4358(5) -0.1996(4) 0.8692(2) 0.0212(14) Uani 1 1 d . .
H27A H 0.3728 -0.2128 0.8465 0.025 Uiso 1 1 calc R U
C28A C 0.3245(5) -0.1607(4) 0.9443(2) 0.0261(15) Uani 1 1 d . .
C29A C 0.2238(6) -0.2098(5) 0.9311(3) 0.0350(18) Uani 1 1 d . .
H29A H 0.2232 -0.2539 0.9064 0.042 Uiso 1 1 calc R U
C30A C 0.1230(6) -0.1959(6) 0.9535(3) 0.045(2) Uani 1 1 d . .
H30A H 0.0541 -0.2293 0.9432 0.054 Uiso 1 1 calc R U
C31A C 0.1232(7) -0.1333(5) 0.9907(3) 0.043(2) Uani 1 1 d . .
H31A H 0.0548 -0.1251 1.0067 0.051 Uiso 1 1 calc R U
C32A C 0.2240(6) -0.0821(5) 1.0047(3) 0.0370(19) Uani 1 1 d . .
H32A H 0.2246 -0.0386 1.0298 0.044 Uiso 1 1 calc R U
C33A C 0.3225(6) -0.0961(4) 0.9811(3) 0.0319(17) Uani 1 1 d . .
H33A H 0.3908 -0.0610 0.9900 0.038 Uiso 1 1 calc R U
C34A C 0.5238(5) -0.1635(4) 0.7510(2) 0.0211(14) Uani 1 1 d . .
C35A C 0.4536(6) -0.0539(4) 0.7225(2) 0.0305(17) Uani 1 1 d . .
H35A H 0.4304 -0.0015 0.7220 0.037 Uiso 1 1 calc R U
C36A C 0.4424(6) -0.1118(4) 0.6851(3) 0.0303(16) Uani 1 1 d . .
H36A H 0.4118 -0.1079 0.6524 0.036 Uiso 1 1 calc R U
C37A C 0.4932(6) -0.2504(4) 0.6698(2) 0.0263(15) Uani 1 1 d . .
C38A C 0.5948(6) -0.2567(4) 0.6467(3) 0.0303(16) Uani 1 1 d . .
C39A C 0.5971(7) -0.3241(5) 0.6124(3) 0.045(2) Uani 1 1 d . .
H39A H 0.6658 -0.3292 0.5958 0.054 Uiso 1 1 calc R U
C40A C 0.5060(8) -0.3830(5) 0.6015(3) 0.051(2) Uani 1 1 d . .
C41A C 0.4046(7) -0.3736(5) 0.6251(3) 0.045(2) Uani 1 1 d . .
H41A H 0.3403 -0.4138 0.6181 0.055 Uiso 1 1 calc R U
C42A C 0.3955(6) -0.3065(4) 0.6588(3) 0.0304(16) Uani 1 1 d . .
C43A C 0.6946(6) -0.1907(5) 0.6549(3) 0.0381(18) Uani 1 1 d . .
H43A H 0.6736 -0.1387 0.6455 0.057 Uiso 1 1 calc R U
H43B H 0.7570 -0.2045 0.6340 0.057 Uiso 1 1 calc R U
H43C H 0.7184 -0.1858 0.6904 0.057 Uiso 1 1 calc R U
C44A C 0.5106(10) -0.4593(6) 0.5667(4) 0.089(4) Uani 1 1 d . .
H44A H 0.5596 -0.4454 0.5384 0.134 Uiso 1 1 calc R U
H44B H 0.4343 -0.4812 0.5540 0.134 Uiso 1 1 calc R U
H44C H 0.5409 -0.5004 0.5855 0.134 Uiso 1 1 calc R U
C45A C 0.2818(6) -0.2945(5) 0.6820(3) 0.0410(19) Uani 1 1 d . .
H45A H 0.2883 -0.2939 0.7188 0.061 Uiso 1 1 calc R U
H45B H 0.2236 -0.3393 0.6695 0.061 Uiso 1 1 calc R U
H45C H 0.2608 -0.2425 0.6726 0.061 Uiso 1 1 calc R U
C46A C 0.5408(5) -0.0329(4) 0.8092(2) 0.0225(14) Uani 1 1 d . .
H46A H 0.5785 -0.0662 0.8323 0.027 Uiso 1 1 calc R U
C47A C 0.4376(5) -0.0070(4) 0.8353(2) 0.0244(15) Uani 1 1 d . .
H47A H 0.3845 -0.0559 0.8428 0.029 Uiso 1 1 calc R U
H47B H 0.3982 0.0254 0.8128 0.029 Uiso 1 1 calc R U
C48A C 0.4750(6) 0.0444(4) 0.8842(2) 0.0289(16) Uani 1 1 d . .
H48A H 0.4080 0.0622 0.9006 0.035 Uiso 1 1 calc R U
H48B H 0.5092 0.0102 0.9075 0.035 Uiso 1 1 calc R U
C49A C 0.6607(6) 0.0929(4) 0.8461(3) 0.0314(16) Uani 1 1 d . .
H49A H 0.7113 0.1424 0.8375 0.038 Uiso 1 1 calc R U
H49B H 0.7040 0.0621 0.8680 0.038 Uiso 1 1 calc R U
C50A C 0.6242(6) 0.0403(4) 0.7980(2) 0.0283(16) Uani 1 1 d . .
H50A H 0.5892 0.0731 0.7741 0.034 Uiso 1 1 calc R U
H50B H 0.6912 0.0219 0.7819 0.034 Uiso 1 1 calc R U
C51A C 0.5594(6) 0.1184(4) 0.8751(3) 0.0342(17) Uani 1 1 d . .
H51A H 0.5861 0.1473 0.9077 0.041 Uiso 1 1 calc R U
H51B H 0.5226 0.1562 0.8555 0.041 Uiso 1 1 calc R U
Ru2 Ru 0.19128(4) 0.20339(3) 0.71052(2) 0.01966(14) Uani 1 1 d . .
Cl1B Cl 0.07685(14) 0.27268(10) 0.65932(6) 0.0304(4) Uani 1 1 d . .
Cl2B Cl 0.31878(14) 0.12286(9) 0.74274(6) 0.0269(4) Uani 1 1 d . .
N1B N 0.3194(5) 0.3855(3) 0.7212(2) 0.0269(13) Uani 1 1 d . .
N2B N 0.4261(4) 0.3049(3) 0.6869(2) 0.0247(12) Uani 1 1 d . .
N3B N 0.0256(5) 0.0471(3) 0.7408(2) 0.0301(13) Uani 1 1 d . .
N4B N 0.0235(5) 0.0568(4) 0.6605(2) 0.0335(14) Uani 1 1 d . .
C1B C 0.3210(5) 0.3047(4) 0.7070(2) 0.0213(14) Uani 1 1 d . .
C2B C 0.4197(6) 0.4325(4) 0.7110(3) 0.0325(17) Uani 1 1 d . .
H2B H 0.4383 0.4898 0.7181 0.039 Uiso 1 1 calc R U
C3B C 0.4866(6) 0.3827(4) 0.6893(3) 0.0340(17) Uani 1 1 d . .
H3B H 0.5610 0.3979 0.6778 0.041 Uiso 1 1 calc R U
C4B C 0.4660(6) 0.2356(4) 0.6606(3) 0.0272(15) Uani 1 1 d . .
C5B C 0.4222(6) 0.2093(5) 0.6127(3) 0.0336(17) Uani 1 1 d . .
C6B C 0.4617(6) 0.1417(5) 0.5889(3) 0.0391(19) Uani 1 1 d . .
H6B H 0.4326 0.1221 0.5563 0.047 Uiso 1 1 calc R U
C7B C 0.5419(6) 0.1020(4) 0.6111(3) 0.0400(19) Uani 1 1 d . .
C8B C 0.5866(6) 0.1327(4) 0.6579(3) 0.0365(18) Uani 1 1 d . .
H8B H 0.6435 0.1074 0.6730 0.044 Uiso 1 1 calc R U
C9B C 0.5498(6) 0.2001(4) 0.6833(3) 0.0309(16) Uani 1 1 d . .
C10B C 0.3370(7) 0.2534(5) 0.5869(3) 0.046(2) Uani 1 1 d . .
H10D H 0.2648 0.2447 0.6042 0.069 Uiso 1 1 calc R U
H10E H 0.3259 0.2320 0.5517 0.069 Uiso 1 1 calc R U
H10F H 0.3653 0.3120 0.5882 0.069 Uiso 1 1 calc R U
C11B C 0.5806(7) 0.0273(5) 0.5829(4) 0.057(3) Uani 1 1 d . .
H11D H 0.6567 0.0426 0.5701 0.086 Uiso 1 1 calc R U
H11E H 0.5282 0.0078 0.5546 0.086 Uiso 1 1 calc R U
H11F H 0.5816 -0.0162 0.6060 0.086 Uiso 1 1 calc R U
C12B C 0.5995(6) 0.2319(5) 0.7344(3) 0.0402(19) Uani 1 1 d . .
H12D H 0.5398 0.2278 0.7594 0.060 Uiso 1 1 calc R U
H12E H 0.6335 0.2891 0.7331 0.060 Uiso 1 1 calc R U
H12F H 0.6577 0.1994 0.7439 0.060 Uiso 1 1 calc R U
C13B C 0.2191(6) 0.4218(4) 0.7401(3) 0.0289(16) Uani 1 1 d . .
H13B H 0.1545 0.3767 0.7426 0.035 Uiso 1 1 calc R U
C14B C 0.1864(6) 0.4805(5) 0.7023(3) 0.041(2) Uani 1 1 d . .
H14C H 0.1684 0.4509 0.6690 0.050 Uiso 1 1 calc R U
H14D H 0.2503 0.5246 0.6984 0.050 Uiso 1 1 calc R U
C15B C 0.0831(7) 0.5169(5) 0.7218(4) 0.058(3) Uani 1 1 d . .
H15C H 0.0632 0.5567 0.6984 0.070 Uiso 1 1 calc R U
H15D H 0.0179 0.4729 0.7228 0.070 Uiso 1 1 calc R U
C16B C 0.1055(7) 0.5596(5) 0.7746(4) 0.059(3) Uani 1 1 d . .
H16C H 0.1662 0.6067 0.7732 0.071 Uiso 1 1 calc R U
H16D H 0.0363 0.5803 0.7867 0.071 Uiso 1 1 calc R U
C17B C 0.1408(7) 0.5001(4) 0.8110(3) 0.044(2) Uani 1 1 d . .
H17C H 0.1579 0.5288 0.8447 0.053 Uiso 1 1 calc R U
H17D H 0.0778 0.4552 0.8144 0.053 Uiso 1 1 calc R U
C18B C 0.2436(6) 0.4654(4) 0.7921(3) 0.0323(17) Uani 1 1 d . .
H18C H 0.2652 0.4265 0.8158 0.039 Uiso 1 1 calc R U
H18D H 0.3077 0.5100 0.7903 0.039 Uiso 1 1 calc R U
C19B C 0.1374(5) 0.2401(4) 0.7716(2) 0.0193(13) Uani 1 1 d . .
C20B C 0.1983(5) 0.2632(4) 0.8206(2) 0.0215(14) Uani 1 1 d . .
C21B C 0.3100(6) 0.2638(4) 0.8343(3) 0.0284(16) Uani 1 1 d . .
H21B H 0.3628 0.2477 0.8107 0.034 Uiso 1 1 calc R U
C22B C 0.3427(6) 0.2889(5) 0.8842(3) 0.0370(19) Uani 1 1 d . .
H22B H 0.4192 0.2894 0.8945 0.044 Uiso 1 1 calc R U
C23B C 0.2678(7) 0.3126(5) 0.9185(3) 0.0385(19) Uani 1 1 d . .
H23B H 0.2927 0.3293 0.9521 0.046 Uiso 1 1 calc R U
C24B C 0.1560(6) 0.3126(4) 0.9046(3) 0.0305(16) Uani 1 1 d . .
H24B H 0.1041 0.3298 0.9285 0.037 Uiso 1 1 calc R U
C25B C 0.1207(5) 0.2875(4) 0.8558(2) 0.0229(14) Uani 1 1 d . .
C26B C 0.0081(5) 0.2794(4) 0.8290(2) 0.0243(15) Uani 1 1 d . .
C27B C 0.0205(5) 0.2532(4) 0.7811(2) 0.0233(14) Uani 1 1 d . .
H27B H -0.0387 0.2442 0.7563 0.028 Uiso 1 1 calc R U
C28B C -0.0959(5) 0.2999(4) 0.8528(2) 0.0249(15) Uani 1 1 d . .
C29B C -0.1742(6) 0.3362(4) 0.8258(3) 0.0300(16) Uani 1 1 d . .
H29B H -0.1581 0.3495 0.7923 0.036 Uiso 1 1 calc R U
C30B C -0.2746(6) 0.3532(5) 0.8467(3) 0.041(2) Uani 1 1 d . .
H30B H -0.3257 0.3786 0.8277 0.049 Uiso 1 1 calc R U
C31B C -0.2999(6) 0.3334(5) 0.8947(3) 0.042(2) Uani 1 1 d . .
H31B H -0.3690 0.3448 0.9089 0.050 Uiso 1 1 calc R U
C32B C -0.2257(6) 0.2969(5) 0.9227(3) 0.041(2) Uani 1 1 d . .
H32B H -0.2435 0.2841 0.9562 0.049 Uiso 1 1 calc R U
C33B C -0.1246(6) 0.2786(4) 0.9020(3) 0.0351(17) Uani 1 1 d . .
H33B H -0.0752 0.2518 0.9210 0.042 Uiso 1 1 calc R U
C34B C 0.0696(5) 0.0964(4) 0.7043(2) 0.0235(14) Uani 1 1 d . .
C35B C -0.0504(7) -0.0128(5) 0.6703(3) 0.060(3) Uani 1 1 d . .
H35B H -0.0934 -0.0495 0.6459 0.072 Uiso 1 1 calc R U
C36B C -0.0501(7) -0.0188(5) 0.7197(3) 0.050(2) Uani 1 1 d . .
H36B H -0.0931 -0.0601 0.7374 0.060 Uiso 1 1 calc R U
C37B C 0.0566(6) 0.0726(4) 0.6100(2) 0.0322(17) Uani 1 1 d . .
C38B C 0.1546(6) 0.0434(4) 0.5925(2) 0.0298(16) Uani 1 1 d . .
C39B C 0.1819(7) 0.0566(5) 0.5425(3) 0.0377(18) Uani 1 1 d . .
H39B H 0.2475 0.0374 0.5294 0.045 Uiso 1 1 calc R U
C40B C 0.1187(7) 0.0958(5) 0.5113(3) 0.043(2) Uani 1 1 d . .
C41B C 0.0216(7) 0.1226(5) 0.5306(3) 0.044(2) Uani 1 1 d . .
H41B H -0.0227 0.1506 0.5097 0.053 Uiso 1 1 calc R U
C42B C -0.0124(7) 0.1094(5) 0.5800(3) 0.0404(19) Uani 1 1 d . .
C43B C 0.2222(7) -0.0035(5) 0.6241(3) 0.050(2) Uani 1 1 d . .
H43D H 0.1726 -0.0498 0.6367 0.076 Uiso 1 1 calc R U
H43E H 0.2568 0.0322 0.6527 0.076 Uiso 1 1 calc R U
H43F H 0.2815 -0.0237 0.6039 0.076 Uiso 1 1 calc R U
C44B C 0.1540(9) 0.1132(6) 0.4580(3) 0.070(3) Uani 1 1 d . .
H44D H 0.2024 0.1662 0.4585 0.105 Uiso 1 1 calc R U
H44E H 0.0866 0.1142 0.4369 0.105 Uiso 1 1 calc R U
H44F H 0.1958 0.0703 0.4443 0.105 Uiso 1 1 calc R U
C45B C -0.1231(7) 0.1346(6) 0.5985(3) 0.062(3) Uani 1 1 d . .
H45D H -0.1790 0.0858 0.6013 0.093 Uiso 1 1 calc R U
H45E H -0.1512 0.1698 0.5746 0.093 Uiso 1 1 calc R U
H45F H -0.1104 0.1645 0.6316 0.093 Uiso 1 1 calc R U
C46B C 0.0534(5) 0.0562(4) 0.7945(2) 0.0251(15) Uani 1 1 d . .
H46B H 0.1083 0.1074 0.8014 0.030 Uiso 1 1 calc R U
C47B C -0.0507(5) 0.0629(4) 0.8259(2) 0.0273(15) Uani 1 1 d . .
H47C H -0.0864 0.1099 0.8161 0.033 Uiso 1 1 calc R U
H47D H -0.1062 0.0128 0.8195 0.033 Uiso 1 1 calc R U
C48B C -0.0183(6) 0.0743(4) 0.8812(2) 0.0323(17) Uani 1 1 d . .
H48C H -0.0867 0.0784 0.9013 0.039 Uiso 1 1 calc R U
H48D H 0.0346 0.1257 0.8878 0.039 Uiso 1 1 calc R U
C49B C 0.0381(7) 0.0020(5) 0.8975(3) 0.0406(19) Uani 1 1 d . .
H49C H 0.0607 0.0111 0.9335 0.049 Uiso 1 1 calc R U
H49D H -0.0163 -0.0490 0.8930 0.049 Uiso 1 1 calc R U
C50B C 0.1407(7) -0.0059(5) 0.8661(3) 0.045(2) Uani 1 1 d . .
H50C H 0.1748 -0.0537 0.8757 0.054 Uiso 1 1 calc R U
H50D H 0.1975 0.0435 0.8729 0.054 Uiso 1 1 calc R U
C51B C 0.1095(6) -0.0160(4) 0.8100(3) 0.0344(18) Uani 1 1 d . .
H51C H 0.0570 -0.0675 0.8028 0.041 Uiso 1 1 calc R U
H51D H 0.1784 -0.0194 0.7902 0.041 Uiso 1 1 calc R U
Cl11 Cl 0.1216(6) 0.4915(4) 0.55885(18) 0.212(3) Uani 1 1 d . .
Cl12 Cl 0.1698(7) 0.3565(4) 0.49345(18) 0.221(3) Uani 1 1 d . .
C5 C 0.114(2) 0.3829(10) 0.5444(6) 0.197(11) Uani 1 1 d . .
H5A H 0.1515 0.3597 0.5724 0.236 Uiso 1 1 calc R U
H5B H 0.0337 0.3581 0.5432 0.236 Uiso 1 1 calc R U
O1 O 0.7968(12) -0.6411(9) 0.6679(6) 0.194(5) Uiso 1 1 d . .
H1 H 0.7525 -0.6136 0.6833 0.291 Uiso 1 1 calc R U
C1 C 0.821(2) -0.6111(17) 0.6251(11) 0.260(13) Uiso 1 1 d . .
H1A H 0.8430 -0.6605 0.6071 0.312 Uiso 1 1 calc R U
H1B H 0.8945 -0.5776 0.6350 0.312 Uiso 1 1 calc R U
C2 C 0.7973(12) -0.5726(10) 0.5857(6) 0.127(5) Uiso 1 1 d . .
H2C H 0.8613 -0.5688 0.5628 0.190 Uiso 1 1 calc R U
H2D H 0.7300 -0.6027 0.5681 0.190 Uiso 1 1 calc R U
H2E H 0.7829 -0.5176 0.5967 0.190 Uiso 1 1 calc R U
O2 O 0.4232(16) -0.1877(11) 0.5348(6) 0.255(8) Uiso 1 1 d . .
H2 H 0.4464 -0.2040 0.5067 0.383 Uiso 1 1 calc R U
C3 C 0.304(2) -0.1975(16) 0.5334(9) 0.234(11) Uiso 1 1 d . .
H3C H 0.2842 -0.1625 0.5070 0.281 Uiso 1 1 calc R U
H3D H 0.2832 -0.1710 0.5657 0.281 Uiso 1 1 calc R U
C4 C 0.2227(12) -0.2727(9) 0.5259(5) 0.117(5) Uiso 1 1 d . .
H4A H 0.1457 -0.2592 0.5270 0.175 Uiso 1 1 calc R U
H4B H 0.2347 -0.3003 0.4931 0.175 Uiso 1 1 calc R U
H4C H 0.2336 -0.3088 0.5526 0.175 Uiso 1 1 calc R U
O3 O 0.0046(16) -0.4480(12) 0.9653(7) 0.277(8) Uiso 1 1 d . .
H3E H -0.0758 -0.4488 0.9800 0.050 Uiso 1 1 d . .
H3F H -0.0039 -0.4145 0.9402 0.050 Uiso 1 1 d . .

loop_
_atom_site_aniso_label
_atom_site_aniso_U_11
_atom_site_aniso_U_22
_atom_site_aniso_U_33
_atom_site_aniso_U_23
_atom_site_aniso_U_13
_atom_site_aniso_U_12
Ru1 0.0242(3) 0.0119(3) 0.0187(3) 0.0007(2) 0.0026(2) 0.0028(2)
Cl1A 0.0252(9) 0.0162(8) 0.0310(9) 0.0045(6) 0.0043(7) 0.0007(6)
Cl2A 0.0313(9) 0.0171(8) 0.0315(9) 0.0005(7) -0.0023(7) -0.0043(7)
N1A 0.028(3) 0.020(3) 0.031(3) 0.010(2) 0.008(2) 0.008(2)
N2A 0.037(4) 0.023(3) 0.047(4) 0.012(3) 0.009(3) 0.018(3)
N3A 0.029(3) 0.017(3) 0.024(3) -0.001(2) -0.001(2) 0.009(2)
N4A 0.031(3) 0.020(3) 0.017(3) 0.001(2) -0.003(2) 0.008(2)
C1A 0.032(4) 0.013(3) 0.026(4) 0.002(3) 0.005(3) 0.003(3)
C2A 0.048(5) 0.052(6) 0.063(6) 0.034(5) 0.019(4) 0.030(4)
C3A 0.054(6) 0.036(5) 0.066(6) 0.025(4) 0.011(4) 0.029(4)
C4A 0.033(4) 0.022(4) 0.038(4) 0.012(3) 0.015(3) 0.015(3)
C5A 0.030(4) 0.026(4) 0.043(5) 0.004(3) 0.008(3) 0.013(3)
C6A 0.036(5) 0.050(5) 0.032(4) 0.004(4) 0.003(3) 0.018(4)
C7A 0.032(4) 0.049(5) 0.046(5) 0.013(4) 0.007(4) 0.019(4)
C8A 0.029(4) 0.028(4) 0.061(6) 0.018(4) 0.006(4) 0.010(3)
C9A 0.036(4) 0.028(4) 0.040(5) 0.013(3) 0.010(3) 0.021(3)
C10A 0.048(5) 0.035(5) 0.051(5) -0.001(4) 0.003(4) 0.001(4)
C11A 0.040(5) 0.111(9) 0.058(6) 0.041(6) 0.013(4) 0.021(6)
C12A 0.032(4) 0.031(4) 0.053(5) 0.005(4) 0.003(3) 0.011(3)
C13A 0.034(4) 0.022(4) 0.028(4) 0.007(3) 0.006(3) 0.003(3)
C14A 0.054(5) 0.019(4) 0.034(4) 0.003(3) 0.004(4) 0.002(3)
C15A 0.041(5) 0.029(4) 0.039(5) 0.006(3) 0.001(3) -0.008(3)
C16A 0.038(5) 0.036(5) 0.053(5) 0.014(4) 0.016(4) -0.002(4)
C17A 0.048(5) 0.036(5) 0.032(4) 0.007(3) 0.009(3) 0.002(4)
C18A 0.037(4) 0.031(4) 0.024(4) 0.010(3) 0.002(3) 0.002(3)
C19A 0.028(4) 0.014(3) 0.025(4) 0.003(3) 0.001(3) 0.007(3)
C20A 0.032(4) 0.017(3) 0.019(3) 0.003(3) 0.004(3) 0.005(3)
C21A 0.030(4) 0.027(4) 0.023(4) 0.005(3) 0.004(3) 0.005(3)
C22A 0.026(4) 0.038(4) 0.031(4) -0.006(3) -0.008(3) 0.002(3)
C23A 0.044(5) 0.045(5) 0.021(4) -0.004(3) -0.011(3) 0.006(4)
C24A 0.041(4) 0.026(4) 0.017(4) -0.003(3) 0.006(3) 0.001(3)
C25A 0.035(4) 0.015(3) 0.019(3) 0.003(3) 0.005(3) 0.004(3)
C26A 0.032(4) 0.018(3) 0.020(3) 0.002(3) 0.002(3) 0.005(3)
C27A 0.028(4) 0.016(3) 0.020(3) 0.005(3) -0.003(3) 0.002(3)
C28A 0.025(4) 0.030(4) 0.025(4) 0.006(3) 0.004(3) 0.009(3)
C29A 0.039(4) 0.042(5) 0.024(4) -0.008(3) 0.002(3) 0.009(4)
C30A 0.032(4) 0.075(6) 0.027(4) -0.001(4) 0.007(3) 0.006(4)
C31A 0.032(4) 0.066(6) 0.035(5) 0.005(4) 0.008(3) 0.023(4)
C32A 0.043(5) 0.044(5) 0.033(4) 0.013(4) 0.011(3) 0.030(4)
C33A 0.041(4) 0.029(4) 0.027(4) 0.010(3) 0.012(3) 0.005(3)
C34A 0.031(4) 0.013(3) 0.020(3) 0.002(3) -0.004(3) 0.003(3)
C35A 0.050(5) 0.023(4) 0.022(4) 0.000(3) -0.005(3) 0.017(3)
C36A 0.044(4) 0.026(4) 0.023(4) 0.006(3) -0.006(3) 0.010(3)
C37A 0.039(4) 0.024(4) 0.016(3) -0.001(3) -0.006(3) 0.009(3)
C38A 0.032(4) 0.036(4) 0.025(4) -0.003(3) 0.002(3) 0.015(3)
C39A 0.048(5) 0.066(6) 0.025(4) -0.008(4) 0.001(4) 0.025(5)
C40A 0.067(6) 0.052(6) 0.036(5) -0.018(4) -0.012(4) 0.031(5)
C41A 0.065(6) 0.032(5) 0.036(5) -0.015(4) -0.015(4) 0.005(4)
C42A 0.040(4) 0.028(4) 0.024(4) 0.001(3) -0.007(3) 0.008(3)
C43A 0.036(4) 0.051(5) 0.028(4) 0.005(4) 0.015(3) 0.008(4)
C44A 0.127(10) 0.075(8) 0.061(7) -0.050(6) -0.021(6) 0.029(7)
C45A 0.034(4) 0.046(5) 0.042(5) 0.001(4) -0.001(3) 0.004(4)
C46A 0.034(4) 0.014(3) 0.019(3) 0.000(3) -0.005(3) 0.003(3)
C47A 0.030(4) 0.022(4) 0.022(4) -0.003(3) 0.000(3) 0.009(3)
C48A 0.041(4) 0.027(4) 0.019(4) -0.005(3) 0.002(3) 0.010(3)
C49A 0.032(4) 0.023(4) 0.038(4) -0.002(3) 0.004(3) 0.000(3)
C50A 0.038(4) 0.022(4) 0.026(4) 0.000(3) -0.003(3) 0.008(3)
C51A 0.041(4) 0.027(4) 0.031(4) -0.014(3) 0.000(3) 0.002(3)
Ru2 0.0232(3) 0.0140(3) 0.0211(3) 0.0007(2) 0.0009(2) 0.0008(2)
Cl1B 0.0308(10) 0.0296(9) 0.0309(10) 0.0060(7) -0.0054(7) 0.0036(7)
Cl2B 0.0294(9) 0.0171(8) 0.0356(10) 0.0042(7) 0.0020(7) 0.0066(7)
N1B 0.027(3) 0.018(3) 0.035(3) 0.004(2) 0.000(2) 0.001(2)
N2B 0.025(3) 0.014(3) 0.036(3) 0.002(2) 0.005(2) 0.006(2)
N3B 0.036(3) 0.024(3) 0.025(3) -0.002(2) 0.004(2) -0.014(3)
N4B 0.042(4) 0.032(4) 0.021(3) 0.000(3) 0.002(3) -0.011(3)
C1B 0.021(3) 0.016(3) 0.027(4) 0.008(3) 0.003(3) 0.002(3)
C2B 0.024(4) 0.016(4) 0.057(5) 0.004(3) 0.007(3) -0.002(3)
C3B 0.027(4) 0.024(4) 0.049(5) 0.005(3) 0.009(3) -0.001(3)
C4B 0.026(4) 0.016(3) 0.041(4) 0.004(3) 0.013(3) 0.005(3)
C5B 0.029(4) 0.035(4) 0.035(4) 0.000(3) 0.004(3) 0.001(3)
C6B 0.035(4) 0.046(5) 0.031(4) -0.012(4) 0.007(3) -0.007(4)
C7B 0.036(5) 0.025(4) 0.057(5) -0.006(4) 0.017(4) -0.004(3)
C8B 0.034(4) 0.027(4) 0.050(5) 0.004(4) 0.012(4) 0.010(3)
C9B 0.027(4) 0.027(4) 0.038(4) 0.002(3) 0.011(3) 0.001(3)
C10B 0.044(5) 0.051(5) 0.043(5) 0.004(4) 0.000(4) 0.009(4)
C11B 0.041(5) 0.030(5) 0.098(8) -0.009(5) 0.025(5) 0.004(4)
C12B 0.037(5) 0.039(5) 0.046(5) 0.006(4) 0.000(4) 0.009(4)
C13B 0.029(4) 0.016(3) 0.043(4) -0.001(3) 0.007(3) 0.006(3)
C14B 0.034(4) 0.032(4) 0.060(6) 0.011(4) 0.002(4) 0.008(4)
C15B 0.038(5) 0.036(5) 0.104(8) 0.023(5) 0.002(5) 0.012(4)
C16B 0.037(5) 0.027(5) 0.115(9) -0.001(5) 0.027(5) 0.010(4)
C17B 0.041(5) 0.017(4) 0.074(6) -0.010(4) 0.011(4) 0.006(3)
C18B 0.043(5) 0.014(3) 0.039(4) -0.001(3) 0.004(3) 0.001(3)
C19B 0.017(3) 0.012(3) 0.028(4) 0.004(3) -0.002(3) -0.003(2)
C20B 0.026(4) 0.015(3) 0.022(4) 0.000(3) -0.001(3) -0.003(3)
C21B 0.031(4) 0.028(4) 0.026(4) -0.002(3) -0.004(3) 0.006(3)
C22B 0.039(5) 0.037(5) 0.035(5) -0.005(3) -0.010(3) 0.013(4)
C23B 0.055(5) 0.038(5) 0.021(4) -0.002(3) -0.005(3) 0.006(4)
C24B 0.035(4) 0.029(4) 0.025(4) -0.004(3) 0.008(3) -0.001(3)
C25B 0.030(4) 0.014(3) 0.024(4) 0.002(3) 0.001(3) 0.000(3)
C26B 0.024(4) 0.018(3) 0.031(4) 0.002(3) 0.004(3) 0.002(3)
C27B 0.027(4) 0.021(4) 0.022(4) -0.001(3) 0.002(3) 0.004(3)
C28B 0.026(4) 0.019(3) 0.027(4) -0.005(3) 0.004(3) -0.001(3)
C29B 0.032(4) 0.023(4) 0.034(4) -0.005(3) -0.005(3) 0.004(3)
C30B 0.034(4) 0.037(5) 0.050(5) -0.018(4) -0.001(4) 0.010(4)
C31B 0.027(4) 0.044(5) 0.053(5) -0.017(4) 0.011(4) 0.012(4)
C32B 0.037(5) 0.040(5) 0.042(5) -0.014(4) 0.018(4) -0.003(4)
C33B 0.038(4) 0.025(4) 0.040(5) -0.002(3) 0.005(3) -0.003(3)
C34B 0.026(4) 0.015(3) 0.027(4) -0.002(3) 0.005(3) -0.003(3)
C35B 0.071(6) 0.055(6) 0.036(5) -0.009(4) 0.006(4) -0.043(5)
C36B 0.061(6) 0.046(5) 0.030(5) -0.001(4) 0.010(4) -0.034(4)
C37B 0.045(5) 0.030(4) 0.018(4) -0.008(3) -0.006(3) -0.004(3)
C38B 0.042(4) 0.021(4) 0.024(4) -0.004(3) 0.009(3) 0.000(3)
C39B 0.044(5) 0.037(5) 0.029(4) -0.007(3) 0.006(3) 0.000(4)
C40B 0.054(5) 0.044(5) 0.024(4) -0.006(4) 0.002(4) -0.006(4)
C41B 0.059(6) 0.039(5) 0.034(5) 0.002(4) -0.023(4) 0.009(4)
C42B 0.045(5) 0.040(5) 0.029(4) -0.009(4) -0.008(4) -0.012(4)
C43B 0.065(6) 0.042(5) 0.046(5) -0.002(4) 0.004(4) 0.018(5)
C44B 0.115(9) 0.065(7) 0.026(5) 0.000(4) -0.005(5) 0.004(6)
C45B 0.044(6) 0.083(8) 0.056(6) -0.017(5) -0.009(4) 0.007(5)
C46B 0.029(4) 0.022(4) 0.024(4) 0.003(3) 0.004(3) -0.001(3)
C47B 0.026(4) 0.022(4) 0.033(4) 0.003(3) 0.002(3) 0.000(3)
C48B 0.037(4) 0.036(4) 0.022(4) -0.001(3) 0.006(3) 0.000(3)
C49B 0.049(5) 0.043(5) 0.032(4) 0.018(4) 0.001(4) 0.007(4)
C50B 0.040(5) 0.045(5) 0.057(6) 0.019(4) 0.010(4) 0.021(4)
C51B 0.040(4) 0.017(4) 0.048(5) 0.006(3) 0.020(3) 0.004(3)
Cl11 0.312(8) 0.179(6) 0.113(4) 0.025(4) -0.068(4) -0.066(5)
Cl12 0.380(9) 0.219(6) 0.097(3) 0.054(4) 0.058(4) 0.129(7)
C5 0.37(3) 0.137(16) 0.122(14) 0.066(12) 0.125(16) 0.131(19)

loop_
_atom_type_symbol
_atom_type_description
_atom_type_scat_dispersion_real
_atom_type_scat_dispersion_imag
_atom_type_scat_source
C C 0.0033 0.0016 'International Tables Vol C Tables 4.2.6.8 and 6.1.1.4'
H H 0.0000 0.0000 'International Tables Vol C Tables 4.2.6.8 and 6.1.1.4'
N N 0.0061 0.0033 'International Tables Vol C Tables 4.2.6.8 and 6.1.1.4'
Cl Cl 0.1484 0.1585 'International Tables Vol C Tables 4.2.6.8 and 6.1.1.4'
Ru Ru -1.2594 0.8363 'International Tables Vol C Tables 4.2.6.8 and 6.1.1.4'
O O 0.0106 0.0060 'International Tables Vol C Tables 4.2.6.8 and 6.1.1.4'

loop_
_geom_angle_atom_site_label_1
_geom_angle_atom_site_label_2
_geom_angle_atom_site_label_3
_geom_angle
C19A Ru1 C34A 95.7(2)
C19A Ru1 C1A 93.8(2)
C34A Ru1 C1A 170.4(2)
C19A Ru1 Cl1A 96.0(2)
C34A Ru1 Cl1A 86.99(18)
C1A Ru1 Cl1A 93.57(18)
C19A Ru1 Cl2A 96.2(2)
C34A Ru1 Cl2A 90.41(18)
C1A Ru1 Cl2A 87.02(18)
Cl1A Ru1 Cl2A 167.74(6)
C1A N1A C2A 111.5(6)
C1A N1A C13A 127.4(5)
C2A N1A C13A 120.9(6)
C1A N2A C3A 109.0(6)
C1A N2A C4A 126.8(5)
C3A N2A C4A 123.6(6)
C34A N3A C35A 111.2(5)
C34A N3A C46A 126.9(5)
C35A N3A C46A 121.8(5)
C34A N4A C36A 111.2(5)
C34A N4A C37A 126.7(5)
C36A N4A C37A 121.6(5)
N1A C1A N2A 104.7(5)
N1A C1A Ru1 129.9(5)
N2A C1A Ru1 125.0(5)
C3A C2A N1A 106.6(7)
C3A C2A H2A 126.7
N1A C2A H2A 126.7
C2A C3A N2A 108.2(6)
C2A C3A H3A 125.9
N2A C3A H3A 125.9
C9A C4A C5A 122.8(6)
C9A C4A N2A 119.2(7)
C5A C4A N2A 117.8(7)
C6A C5A C4A 116.7(7)
C6A C5A C10A 121.9(7)
C4A C5A C10A 121.5(7)
C7A C6A C5A 123.6(8)
C7A C6A H6A 118.2
C5A C6A H6A 118.2
C6A C7A C8A 118.0(7)
C6A C7A C11A 121.4(8)
C8A C7A C11A 120.7(8)
C9A C8A C7A 121.8(8)
C9A C8A H8A 119.1
C7A C8A H8A 119.1
C4A C9A C8A 117.0(7)
C4A C9A C12A 122.1(6)
C8A C9A C12A 120.9(7)
C5A C10A H10A 109.5
C5A C10A H10B 109.5
H10A C10A H10B 109.5
C5A C10A H10C 109.5
H10A C10A H10C 109.5
H10B C10A H10C 109.5
C7A C11A H11A 109.5
C7A C11A H11B 109.5
H11A C11A H11B 109.5
C7A C11A H11C 109.5
H11A C11A H11C 109.5
H11B C11A H11C 109.5
C9A C12A H12A 109.5
C9A C12A H12B 109.5
H12A C12A H12B 109.5
C9A C12A H12C 109.5
H12A C12A H12C 109.5
H12B C12A H12C 109.5
N1A C13A C14A 111.6(6)
N1A C13A C18A 112.2(5)
C14A C13A C18A 110.4(6)
N1A C13A H13A 107.4
C14A C13A H13A 107.4
C18A C13A H13A 107.4
C13A C14A C15A 108.6(6)
C13A C14A H14A 110.0
C15A C14A H14A 110.0
C13A C14A H14B 110.0
C15A C14A H14B 110.0
H14A C14A H14B 108.4
C16A C15A C14A 111.2(6)
C16A C15A H15A 109.4
C14A C15A H15A 109.4
C16A C15A H15B 109.4
C14A C15A H15B 109.4
H15A C15A H15B 108.0
C15A C16A C17A 111.0(6)
C15A C16A H16A 109.4
C17A C16A H16A 109.4
C15A C16A H16B 109.4
C17A C16A H16B 109.4
H16A C16A H16B 108.0
C16A C17A C18A 112.9(6)
C16A C17A H17A 109.0
C18A C17A H17A 109.0
C16A C17A H17B 109.0
C18A C17A H17B 109.0
H17A C17A H17B 107.8
C13A C18A C17A 110.3(6)
C13A C18A H18A 109.6
C17A C18A H18A 109.6
C13A C18A H18B 109.6
C17A C18A H18B 109.6
H18A C18A H18B 108.1
C27A C19A C20A 105.3(5)
C27A C19A Ru1 126.0(4)
C20A C19A Ru1 128.6(5)
C21A C20A C25A 120.0(6)
C21A C20A C19A 131.8(6)
C25A C20A C19A 108.2(6)
C20A C21A C22A 118.9(6)
C20A C21A H21A 120.6
C22A C21A H21A 120.6
C23A C22A C21A 120.3(6)
C23A C22A H22A 119.8
C21A C22A H22A 119.8
C22A C23A C24A 121.5(6)
C22A C23A H23A 119.2
C24A C23A H23A 119.2
C25A C24A C23A 118.1(6)
C25A C24A H24A 121.0
C23A C24A H24A 121.0
C24A C25A C20A 121.2(6)
C24A C25A C26A 131.7(6)
C20A C25A C26A 107.0(5)
C27A C26A C28A 125.5(6)
C27A C26A C25A 109.1(6)
C28A C26A C25A 125.4(5)
C26A C27A C19A 110.5(5)
C26A C27A H27A 124.8
C19A C27A H27A 124.8
C29A C28A C33A 118.0(6)
C29A C28A C26A 120.2(6)
C33A C28A C26A 121.7(6)
C28A C29A C30A 121.2(7)
C28A C29A H29A 119.4
C30A C29A H29A 119.4
C31A C30A C29A 120.0(8)
C31A C30A H30A 120.0
C29A C30A H30A 120.0
C30A C31A C32A 120.1(7)
C30A C31A H31A 119.9
C32A C31A H31A 119.9
C33A C32A C31A 118.7(7)
C33A C32A H32A 120.6
C31A C32A H32A 120.6
C32A C33A C28A 121.9(7)
C32A C33A H33A 119.0
C28A C33A H33A 119.0
N4A C34A N3A 103.1(5)
N4A C34A Ru1 126.8(4)
N3A C34A Ru1 130.0(4)
C36A C35A N3A 107.0(6)
C36A C35A H35A 126.5
N3A C35A H35A 126.5
C35A C36A N4A 107.4(6)
C35A C36A H36A 126.3
N4A C36A H36A 126.3
C38A C37A C42A 122.5(6)
C38A C37A N4A 119.2(6)
C42A C37A N4A 118.0(6)
C37A C38A C39A 116.7(7)
C37A C38A C43A 121.3(6)
C39A C38A C43A 121.7(7)
C40A C39A C38A 123.7(8)
C40A C39A H39A 118.1
C38A C39A H39A 118.1
C39A C40A C41A 117.7(7)
C39A C40A C44A 123.7(9)
C41A C40A C44A 118.6(9)
C40A C41A C42A 121.6(8)
C40A C41A H41A 119.2
C42A C41A H41A 119.2
C41A C42A C37A 117.6(7)
C41A C42A C45A 121.0(7)
C37A C42A C45A 121.4(6)
C38A C43A H43A 109.5
C38A C43A H43B 109.5
H43A C43A H43B 109.5
C38A C43A H43C 109.5
H43A C43A H43C 109.5
H43B C43A H43C 109.5
C40A C44A H44A 109.5
C40A C44A H44B 109.5
H44A C44A H44B 109.5
C40A C44A H44C 109.5
H44A C44A H44C 109.5
H44B C44A H44C 109.5
C42A C45A H45A 109.5
C42A C45A H45B 109.5
H45A C45A H45B 109.5
C42A C45A H45C 109.5
H45A C45A H45C 109.5
H45B C45A H45C 109.5
N3A C46A C50A 110.7(5)
N3A C46A C47A 110.1(5)
C50A C46A C47A 111.0(5)
N3A C46A H46A 108.3
C50A C46A H46A 108.3
C47A C46A H46A 108.3
C46A C47A C48A 109.5(5)
C46A C47A H47A 109.8
C48A C47A H47A 109.8
C46A C47A H47B 109.8
C48A C47A H47B 109.8
H47A C47A H47B 108.2
C51A C48A C47A 112.1(6)
C51A C48A H48A 109.2
C47A C48A H48A 109.2
C51A C48A H48B 109.2
C47A C48A H48B 109.2
H48A C48A H48B 107.9
C50A C49A C51A 112.2(6)
C50A C49A H49A 109.2
C51A C49A H49A 109.2
C50A C49A H49B 109.2
C51A C49A H49B 109.2
H49A C49A H49B 107.9
C46A C50A C49A 110.7(6)
C46A C50A H50A 109.5
C49A C50A H50A 109.5
C46A C50A H50B 109.5
C49A C50A H50B 109.5
H50A C50A H50B 108.1
C48A C51A C49A 110.3(5)
C48A C51A H51A 109.6
C49A C51A H51A 109.6
C48A C51A H51B 109.6
C49A C51A H51B 109.6
H51A C51A H51B 108.1
C19B Ru2 C34B 93.2(3)
C19B Ru2 C1B 94.7(3)
C34B Ru2 C1B 172.1(2)
C19B Ru2 Cl2B 97.55(18)
C34B Ru2 Cl2B 87.40(18)
C1B Ru2 Cl2B 91.74(16)
C19B Ru2 Cl1B 95.96(18)
C34B Ru2 Cl1B 91.25(18)
C1B Ru2 Cl1B 87.75(16)
Cl2B Ru2 Cl1B 166.47(6)
C1B N1B C2B 111.4(5)
C1B N1B C13B 125.8(5)
C2B N1B C13B 122.5(6)
C1B N2B C3B 111.4(5)
C1B N2B C4B 125.5(5)
C3B N2B C4B 122.7(6)
C34B N3B C36B 110.9(6)
C34B N3B C46B 127.4(5)
C36B N3B C46B 121.6(6)
C34B N4B C35B 110.8(6)
C34B N4B C37B 127.4(6)
C35B N4B C37B 121.1(6)
N1B C1B N2B 103.1(5)
N1B C1B Ru2 129.4(4)
N2B C1B Ru2 127.4(4)
C3B C2B N1B 107.5(6)
C3B C2B H2B 126.3
N1B C2B H2B 126.3
C2B C3B N2B 106.6(6)
C2B C3B H3B 126.7
N2B C3B H3B 126.7
C9B C4B C5B 122.4(6)
C9B C4B N2B 118.8(6)
C5B C4B N2B 118.8(6)
C4B C5B C6B 117.0(6)
C4B C5B C10B 121.5(6)
C6B C5B C10B 121.5(7)
C7B C6B C5B 122.5(7)
C7B C6B H6B 118.7
C5B C6B H6B 118.7
C8B C7B C6B 118.3(7)
C8B C7B C11B 122.1(7)
C6B C7B C11B 119.7(7)
C7B C8B C9B 121.5(7)
C7B C8B H8B 119.3
C9B C8B H8B 119.3
C4B C9B C8B 118.3(7)
C4B C9B C12B 121.5(6)
C8B C9B C12B 120.3(6)
C5B C10B H10D 109.5
C5B C10B H10E 109.5
H10D C10B H10E 109.5
C5B C10B H10F 109.5
H10D C10B H10F 109.5
H10E C10B H10F 109.5
C7B C11B H11D 109.5
C7B C11B H11E 109.5
H11D C11B H11E 109.5
C7B C11B H11F 109.5
H11D C11B H11F 109.5
H11E C11B H11F 109.5
C9B C12B H12D 109.5
C9B C12B H12E 109.5
H12D C12B H12E 109.5
C9B C12B H12F 109.5
H12D C12B H12F 109.5
H12E C12B H12F 109.5
N1B C13B C18B 111.1(5)
N1B C13B C14B 109.0(6)
C18B C13B C14B 110.9(6)
N1B C13B H13B 108.6
C18B C13B H13B 108.6
C14B C13B H13B 108.6
C13B C14B C15B 108.6(7)
C13B C14B H14C 110.0
C15B C14B H14C 110.0
C13B C14B H14D 110.0
C15B C14B H14D 110.0
H14C C14B H14D 108.3
C16B C15B C14B 111.6(7)
C16B C15B H15C 109.3
C14B C15B H15C 109.3
C16B C15B H15D 109.3
C14B C15B H15D 109.3
H15C C15B H15D 108.0
C17B C16B C15B 110.3(6)
C17B C16B H16C 109.6
C15B C16B H16C 109.6
C17B C16B H16D 109.6
C15B C16B H16D 109.6
H16C C16B H16D 108.1
C18B C17B C16B 110.3(7)
C18B C17B H17C 109.6
C16B C17B H17C 109.6
C18B C17B H17D 109.6
C16B C17B H17D 109.6
H17C C17B H17D 108.1
C17B C18B C13B 110.3(6)
C17B C18B H18C 109.6
C13B C18B H18C 109.6
C17B C18B H18D 109.6
C13B C18B H18D 109.6
H18C C18B H18D 108.1
C27B C19B C20B 104.7(5)
C27B C19B Ru2 125.6(4)
C20B C19B Ru2 129.6(4)
C21B C20B C25B 120.7(6)
C21B C20B C19B 131.0(6)
C25B C20B C19B 108.3(5)
C20B C21B C22B 117.8(6)
C20B C21B H21B 121.1
C22B C21B H21B 121.1
C23B C22B C21B 121.7(7)
C23B C22B H22B 119.1
C21B C22B H22B 119.1
C22B C23B C24B 120.6(7)
C22B C23B H23B 119.7
C24B C23B H23B 119.7
C25B C24B C23B 119.1(6)
C25B C24B H24B 120.4
C23B C24B H24B 120.4
C24B C25B C20B 120.1(6)
C24B C25B C26B 132.7(6)
C20B C25B C26B 107.2(5)
C27B C26B C28B 127.4(6)
C27B C26B C25B 108.4(6)
C28B C26B C25B 124.1(6)
C26B C27B C19B 111.3(6)
C26B C27B H27B 124.3
C19B C27B H27B 124.3
C29B C28B C33B 117.3(6)
C29B C28B C26B 120.7(6)
C33B C28B C26B 121.8(6)
C30B C29B C28B 121.8(7)
C30B C29B H29B 119.1
C28B C29B H29B 119.1
C31B C30B C29B 119.9(7)
C31B C30B H30B 120.1
C29B C30B H30B 120.1
C30B C31B C32B 120.4(7)
C30B C31B H31B 119.8
C32B C31B H31B 119.8
C31B C32B C33B 120.4(7)
C31B C32B H32B 119.8
C33B C32B H32B 119.8
C32B C33B C28B 120.1(7)
C32B C33B H33B 119.9
C28B C33B H33B 119.9
N4B C34B N3B 103.7(6)
N4B C34B Ru2 126.1(5)
N3B C34B Ru2 130.0(5)
C36B C35B N4B 107.7(7)
C36B C35B H35B 126.2
N4B C35B H35B 126.2
C35B C36B N3B 106.9(7)
C35B C36B H36B 126.6
N3B C36B H36B 126.6
C42B C37B C38B 123.1(7)
C42B C37B N4B 119.3(7)
C38B C37B N4B 117.5(6)
C39B C38B C37B 116.2(6)
C39B C38B C43B 121.5(7)
C37B C38B C43B 122.2(6)
C40B C39B C38B 123.4(7)
C40B C39B H39B 118.3
C38B C39B H39B 118.3
C39B C40B C41B 117.9(7)
C39B C40B C44B 122.1(8)
C41B C40B C44B 120.0(8)
C40B C41B C42B 121.7(7)
C40B C41B H41B 119.2
C42B C41B H41B 119.2
C37B C42B C41B 117.7(7)
C37B C42B C45B 122.2(7)
C41B C42B C45B 120.1(7)
C38B C43B H43D 109.5
C38B C43B H43E 109.5
H43D C43B H43E 109.5
C38B C43B H43F 109.5
H43D C43B H43F 109.5
H43E C43B H43F 109.5
C40B C44B H44D 109.5
C40B C44B H44E 109.5
H44D C44B H44E 109.5
C40B C44B H44F 109.5
H44D C44B H44F 109.5
H44E C44B H44F 109.5
C42B C45B H45D 109.5
C42B C45B H45E 109.5
H45D C45B H45E 109.5
C42B C45B H45F 109.5
H45D C45B H45F 109.5
H45E C45B H45F 109.5
N3B C46B C47B 111.7(5)
N3B C46B C51B 110.4(5)
C47B C46B C51B 109.6(5)
N3B C46B H46B 108.4
C47B C46B H46B 108.4
C51B C46B H46B 108.4
C48B C47B C46B 110.2(5)
C48B C47B H47C 109.6
C46B C47B H47C 109.6
C48B C47B H47D 109.6
C46B C47B H47D 109.6
H47C C47B H47D 108.1
C47B C48B C49B 110.6(6)
C47B C48B H48C 109.5
C49B C48B H48C 109.5
C47B C48B H48D 109.5
C49B C48B H48D 109.5
H48C C48B H48D 108.1
C50B C49B C48B 109.7(6)
C50B C49B H49C 109.7
C48B C49B H49C 109.7
C50B C49B H49D 109.7
C48B C49B H49D 109.7
H49C C49B H49D 108.2
C49B C50B C51B 111.1(6)
C49B C50B H50C 109.4
C51B C50B H50C 109.4
C49B C50B H50D 109.4
C51B C50B H50D 109.4
H50C C50B H50D 108.0
C50B C51B C46B 110.4(6)
C50B C51B H51C 109.6
C46B C51B H51C 109.6
C50B C51B H51D 109.6
C46B C51B H51D 109.6
H51C C51B H51D 108.1
Cl12 C5 Cl11 115.9(10)
Cl12 C5 H5A 108.3
Cl11 C5 H5A 108.3
Cl12 C5 H5B 108.3
Cl11 C5 H5B 108.3
H5A C5 H5B 107.4
C1 O1 H1 109.5
O1 C1 C2 152(3)
O1 C1 H1A 98.5
C2 C1 H1A 98.5
O1 C1 H1B 98.5
C2 C1 H1B 98.5
H1A C1 H1B 103.8
C1 C2 H2C 109.5
C1 C2 H2D 109.5
H2C C2 H2D 109.5
C1 C2 H2E 109.5
H2C C2 H2E 109.5
H2D C2 H2E 109.5
C3 O2 H2 109.5
O2 C3 C4 129(2)
O2 C3 H3C 105.0
C4 C3 H3C 105.0
O2 C3 H3D 105.0
C4 C3 H3D 105.0
H3C C3 H3D 105.9
C3 C4 H4A 109.5
C3 C4 H4B 109.5
H4A C4 H4B 109.5
C3 C4 H4C 109.5
H4A C4 H4C 109.5
H4B C4 H4C 109.5
H3E O3 H3F 97.1

loop_
_geom_bond_atom_site_label_1
_geom_bond_atom_site_label_2
_geom_bond_distance
Ru1 C19A 1.848(6)
Ru1 C34A 2.119(6)
Ru1 C1A 2.129(6)
Ru1 Cl1A 2.3610(17)
Ru1 Cl2A 2.3725(17)
N1A C1A 1.354(8)
N1A C2A 1.398(8)
N1A C13A 1.475(8)
N2A C1A 1.381(8)
N2A C3A 1.410(8)
N2A C4A 1.424(9)
N3A C34A 1.381(7)
N3A C35A 1.383(8)
N3A C46A 1.480(8)
N4A C34A 1.364(7)
N4A C36A 1.391(8)
N4A C37A 1.440(8)
C2A C3A 1.326(11)
C2A H2A 0.9500
C3A H3A 0.9500
C4A C9A 1.394(10)
C4A C5A 1.407(10)
C5A C6A 1.381(10)
C5A C10A 1.510(10)
C6A C7A 1.371(11)
C6A H6A 0.9500
C7A C8A 1.403(11)
C7A C11A 1.505(11)
C8A C9A 1.401(10)
C8A H8A 0.9500
C9A C12A 1.506(10)
C10A H10A 0.9800
C10A H10B 0.9800
C10A H10C 0.9800
C11A H11A 0.9800
C11A H11B 0.9800
C11A H11C 0.9800
C12A H12A 0.9800
C12A H12B 0.9800
C12A H12C 0.9800
C13A C14A 1.519(10)
C13A C18A 1.524(9)
C13A H13A 1.0000
C14A C15A 1.529(10)
C14A H14A 0.9900
C14A H14B 0.9900
C15A C16A 1.509(10)
C15A H15A 0.9900
C15A H15B 0.9900
C16A C17A 1.517(11)
C16A H16A 0.9900
C16A H16B 0.9900
C17A C18A 1.533(10)
C17A H17A 0.9900
C17A H17B 0.9900
C18A H18A 0.9900
C18A H18B 0.9900
C19A C27A 1.475(9)
C19A C20A 1.493(9)
C20A C21A 1.371(9)
C20A C25A 1.412(8)
C21A C22A 1.405(9)
C21A H21A 0.9500
C22A C23A 1.369(10)
C22A H22A 0.9500
C23A C24A 1.393(10)
C23A H23A 0.9500
C24A C25A 1.371(8)
C24A H24A 0.9500
C25A C26A 1.507(9)
C26A C27A 1.345(8)
C26A C28A 1.482(9)
C27A H27A 0.9500
C28A C29A 1.381(10)
C28A C33A 1.405(9)
C29A C30A 1.392(10)
C29A H29A 0.9500
C30A C31A 1.385(11)
C30A H30A 0.9500
C31A C32A 1.402(11)
C31A H31A 0.9500
C32A C33A 1.383(9)
C32A H32A 0.9500
C33A H33A 0.9500
C35A C36A 1.328(9)
C35A H35A 0.9500
C36A H36A 0.9500
C37A C38A 1.382(9)
C37A C42A 1.400(10)
C38A C39A 1.398(10)
C38A C43A 1.502(10)
C39A C40A 1.368(12)
C39A H39A 0.9500
C40A C41A 1.397(12)
C40A C44A 1.524(11)
C41A C42A 1.399(9)
C41A H41A 0.9500
C42A C45A 1.534(10)
C43A H43A 0.9800
C43A H43B 0.9800
C43A H43C 0.9800
C44A H44A 0.9800
C44A H44B 0.9800
C44A H44C 0.9800
C45A H45A 0.9800
C45A H45B 0.9800
C45A H45C 0.9800
C46A C50A 1.504(9)
C46A C47A 1.524(9)
C46A H46A 1.0000
C47A C48A 1.533(8)
C47A H47A 0.9900
C47A H47B 0.9900
C48A C51A 1.508(10)
C48A H48A 0.9900
C48A H48B 0.9900
C49A C50A 1.522(9)
C49A C51A 1.540(9)
C49A H49A 0.9900
C49A H49B 0.9900
C50A H50A 0.9900
C50A H50B 0.9900
C51A H51A 0.9900
C51A H51B 0.9900
Ru2 C19B 1.852(6)
Ru2 C34B 2.123(6)
Ru2 C1B 2.125(6)
Ru2 Cl2B 2.3579(16)
Ru2 Cl1B 2.3822(16)
N1B C1B 1.370(8)
N1B C2B 1.373(8)
N1B C13B 1.496(8)
N2B C1B 1.371(8)
N2B C3B 1.384(9)
N2B C4B 1.447(8)
N3B C34B 1.372(8)
N3B C36B 1.396(9)
N3B C46B 1.455(8)
N4B C34B 1.369(8)
N4B C35B 1.390(10)
N4B C37B 1.436(9)
C2B C3B 1.339(9)
C2B H2B 0.9500
C3B H3B 0.9500
C4B C9B 1.386(9)
C4B C5B 1.392(10)
C5B C6B 1.395(10)
C5B C10B 1.521(10)
C6B C7B 1.388(10)
C6B H6B 0.9500
C7B C8B 1.384(10)
C7B C11B 1.537(10)
C8B C9B 1.395(9)
C8B H8B 0.9500
C9B C12B 1.508(10)
C10B H10D 0.9800
C10B H10E 0.9800
C10B H10F 0.9800
C11B H11D 0.9800
C11B H11E 0.9800
C11B H11F 0.9800
C12B H12D 0.9800
C12B H12E 0.9800
C12B H12F 0.9800
C13B C18B 1.522(9)
C13B C14B 1.533(9)
C13B H13B 1.0000
C14B C15B 1.534(11)
C14B H14C 0.9900
C14B H14D 0.9900
C15B C16B 1.531(13)
C15B H15C 0.9900
C15B H15D 0.9900
C16B C17B 1.527(11)
C16B H16C 0.9900
C16B H16D 0.9900
C17B C18B 1.510(9)
C17B H17C 0.9900
C17B H17D 0.9900
C18B H18C 0.9900
C18B H18D 0.9900
C19B C27B 1.468(8)
C19B C20B 1.486(8)
C20B C21B 1.380(9)
C20B C25B 1.407(9)
C21B C22B 1.397(9)
C21B H21B 0.9500
C22B C23B 1.366(10)
C22B H22B 0.9500
C23B C24B 1.383(10)
C23B H23B 0.9500
C24B C25B 1.381(9)
C24B H24B 0.9500
C25B C26B 1.500(9)
C26B C27B 1.336(8)
C26B C28B 1.475(9)
C27B H27B 0.9500
C28B C29B 1.400(9)
C28B C33B 1.412(10)
C29B C30B 1.387(10)
C29B H29B 0.9500
C30B C31B 1.367(11)
C30B H30B 0.9500
C31B C32B 1.383(11)
C31B H31B 0.9500
C32B C33B 1.399(10)
C32B H32B 0.9500
C33B H33B 0.9500
C35B C36B 1.328(11)
C35B H35B 0.9500
C36B H36B 0.9500
C37B C42B 1.374(10)
C37B C38B 1.405(9)
C38B C39B 1.398(10)
C38B C43B 1.491(10)
C39B C40B 1.373(10)
C39B H39B 0.9500
C40B C41B 1.395(11)
C40B C44B 1.517(11)
C41B C42B 1.403(11)
C41B H41B 0.9500
C42B C45B 1.523(11)
C43B H43D 0.9800
C43B H43E 0.9800
C43B H43F 0.9800
C44B H44D 0.9800
C44B H44E 0.9800
C44B H44F 0.9800
C45B H45D 0.9800
C45B H45E 0.9800
C45B H45F 0.9800
C46B C47B 1.522(9)
C46B C51B 1.533(9)
C46B H46B 1.0000
C47B C48B 1.510(9)
C47B H47C 0.9900
C47B H47D 0.9900
C48B C49B 1.542(9)
C48B H48C 0.9900
C48B H48D 0.9900
C49B C50B 1.509(10)
C49B H49C 0.9900
C49B H49D 0.9900
C50B C51B 1.526(10)
C50B H50C 0.9900
C50B H50D 0.9900
C51B H51C 0.9900
C51B H51D 0.9900
Cl11 C5 1.806(17)
Cl12 C5 1.580(14)
C5 H5A 0.9900
C5 H5B 0.9900
O1 C1 1.29(3)
O1 H1 0.8400
C1 C2 1.31(3)
C1 H1A 0.9900
C1 H1B 0.9900
C2 H2C 0.9800
C2 H2D 0.9800
C2 H2E 0.9800
O2 C3 1.41(2)
O2 H2 0.8400
C3 C4 1.47(3)
C3 H3C 0.9900
C3 H3D 0.9900
C4 H4A 0.9800
C4 H4B 0.9800
C4 H4C 0.9800
O3 H3E 1.0402
O3 H3F 0.9119

loop_
_geom_torsion_atom_site_label_1
_geom_torsion_atom_site_label_2
_geom_torsion_atom_site_label_3
_geom_torsion_atom_site_label_4
_geom_torsion
C2A N1A C1A N2A 0.1(8)
C13A N1A C1A N2A -174.7(6)
C2A N1A C1A Ru1 173.3(6)
C13A N1A C1A Ru1 -1.6(10)
C3A N2A C1A N1A 0.2(8)
C4A N2A C1A N1A 171.9(7)
C3A N2A C1A Ru1 -173.3(5)
C4A N2A C1A Ru1 -1.7(10)
C1A N1A C2A C3A -0.4(10)
C13A N1A C2A C3A 174.8(7)
N1A C2A C3A N2A 0.6(10)
C1A N2A C3A C2A -0.5(10)
C4A N2A C3A C2A -172.5(8)
C1A N2A C4A C9A 105.3(8)
C3A N2A C4A C9A -84.1(9)
C1A N2A C4A C5A -80.1(9)
C3A N2A C4A C5A 90.4(9)
C9A C4A C5A C6A -4.4(10)
N2A C4A C5A C6A -178.7(6)
C9A C4A C5A C10A 174.9(6)
N2A C4A C5A C10A 0.6(9)
C4A C5A C6A C7A -0.6(11)
C10A C5A C6A C7A -179.9(7)
C5A C6A C7A C8A 3.0(11)
C5A C6A C7A C11A -177.0(7)
C6A C7A C8A C9A -0.6(11)
C11A C7A C8A C9A 179.4(7)
C5A C4A C9A C8A 6.5(10)
N2A C4A C9A C8A -179.2(6)
C5A C4A C9A C12A -175.2(6)
N2A C4A C9A C12A -0.9(9)
C7A C8A C9A C4A -3.9(10)
C7A C8A C9A C12A 177.7(6)
C1A N1A C13A C14A 114.1(7)
C2A N1A C13A C14A -60.3(9)
C1A N1A C13A C18A -121.3(7)
C2A N1A C13A C18A 64.3(8)
N1A C13A C14A C15A -173.4(5)
C18A C13A C14A C15A 61.0(7)
C13A C14A C15A C16A -60.5(8)
C14A C15A C16A C17A 55.9(8)
C15A C16A C17A C18A -52.1(8)
N1A C13A C18A C17A 177.6(5)
C14A C13A C18A C17A -57.2(7)
C16A C17A C18A C13A 52.7(8)
C34A Ru1 C19A C27A 54.5(5)
C1A Ru1 C19A C27A -123.9(5)
Cl1A Ru1 C19A C27A 142.1(5)
Cl2A Ru1 C19A C27A -36.5(5)
C34A Ru1 C19A C20A -130.7(6)
C1A Ru1 C19A C20A 50.8(6)
Cl1A Ru1 C19A C20A -43.2(6)
Cl2A Ru1 C19A C20A 138.2(5)
C27A C19A C20A C21A 177.1(7)
Ru1 C19A C20A C21A 1.5(11)
C27A C19A C20A C25A 0.2(7)
Ru1 C19A C20A C25A -175.4(5)
C25A C20A C21A C22A 0.6(10)
C19A C20A C21A C22A -176.0(7)
C20A C21A C22A C23A 1.6(10)
C21A C22A C23A C24A -2.6(11)
C22A C23A C24A C25A 1.2(11)
C23A C24A C25A C20A 1.1(10)
C23A C24A C25A C26A 175.9(7)
C21A C20A C25A C24A -2.0(10)
C19A C20A C25A C24A 175.3(6)
C21A C20A C25A C26A -178.0(6)
C19A C20A C25A C26A -0.7(7)
C24A C25A C26A C27A -174.5(7)
C20A C25A C26A C27A 0.9(7)
C24A C25A C26A C28A 5.4(11)
C20A C25A C26A C28A -179.2(6)
C28A C26A C27A C19A 179.3(6)
C25A C26A C27A C19A -0.8(7)
C20A C19A C27A C26A 0.4(7)
Ru1 C19A C27A C26A 176.1(5)
C27A C26A C28A C29A 33.3(10)
C25A C26A C28A C29A -146.6(7)
C27A C26A C28A C33A -143.0(7)
C25A C26A C28A C33A 37.1(9)
C33A C28A C29A C30A 0.1(10)
C26A C28A C29A C30A -176.4(6)
C28A C29A C30A C31A -1.9(11)
C29A C30A C31A C32A 2.3(12)
C30A C31A C32A C33A -0.8(11)
C31A C32A C33A C28A -1.1(10)
C29A C28A C33A C32A 1.5(10)
C26A C28A C33A C32A 177.9(6)
C36A N4A C34A N3A 0.1(7)
C37A N4A C34A N3A 172.3(6)
C36A N4A C34A Ru1 -176.8(5)
C37A N4A C34A Ru1 -4.6(9)
C35A N3A C34A N4A 1.4(7)
C46A N3A C34A N4A -175.3(6)
C35A N3A C34A Ru1 178.1(5)
C46A N3A C34A Ru1 1.4(10)
C34A N3A C35A C36A -2.4(8)
C46A N3A C35A C36A 174.5(6)
N3A C35A C36A N4A 2.3(8)
C34A N4A C36A C35A -1.5(8)
C37A N4A C36A C35A -174.2(6)
C34A N4A C37A C38A -77.6(8)
C36A N4A C37A C38A 93.8(8)
C34A N4A C37A C42A 108.6(7)
C36A N4A C37A C42A -79.9(8)
C42A C37A C38A C39A -2.0(10)
N4A C37A C38A C39A -175.4(6)
C42A C37A C38A C43A 173.0(6)
N4A C37A C38A C43A -0.4(9)
C37A C38A C39A C40A -0.8(11)
C43A C38A C39A C40A -175.8(7)
C38A C39A C40A C41A 1.7(12)
C38A C39A C40A C44A -175.7(8)
C39A C40A C41A C42A 0.1(12)
C44A C40A C41A C42A 177.7(8)
C40A C41A C42A C37A -2.7(11)
C40A C41A C42A C45A 176.3(7)
C38A C37A C42A C41A 3.7(10)
N4A C37A C42A C41A 177.2(6)
C38A C37A C42A C45A -175.3(6)
N4A C37A C42A C45A -1.8(9)
C34A N3A C46A C50A 116.7(7)
C35A N3A C46A C50A -59.7(8)
C34A N3A C46A C47A -120.2(7)
C35A N3A C46A C47A 63.4(8)
N3A C46A C47A C48A 178.7(5)
C50A C46A C47A C48A -58.4(7)
C46A C47A C48A C51A 57.5(7)
N3A C46A C50A C49A -179.8(5)
C47A C46A C50A C49A 57.7(7)
C51A C49A C50A C46A -55.0(7)
C47A C48A C51A C49A -54.6(7)
C50A C49A C51A C48A 53.3(8)
C2B N1B C1B N2B -1.1(7)
C13B N1B C1B N2B 172.6(6)
C2B N1B C1B Ru2 -177.8(5)
C13B N1B C1B Ru2 -4.1(9)
C3B N2B C1B N1B 0.7(7)
C4B N2B C1B N1B -172.1(6)
C3B N2B C1B Ru2 177.5(5)
C4B N2B C1B Ru2 4.7(9)
C1B N1B C2B C3B 1.1(8)
C13B N1B C2B C3B -172.8(6)
N1B C2B C3B N2B -0.7(8)
C1B N2B C3B C2B 0.0(8)
C4B N2B C3B C2B 173.0(6)
C1B N2B C4B C9B -111.0(7)
C3B N2B C4B C9B 77.0(8)
C1B N2B C4B C5B 71.5(9)
C3B N2B C4B C5B -100.5(8)
C9B C4B C5B C6B 3.5(11)
N2B C4B C5B C6B -179.1(6)
C9B C4B C5B C10B -175.2(7)
N2B C4B C5B C10B 2.2(10)
C4B C5B C6B C7B -0.6(11)
C10B C5B C6B C7B 178.0(7)
C5B C6B C7B C8B -2.2(12)
C5B C6B C7B C11B 179.3(7)
C6B C7B C8B C9B 2.2(11)
C11B C7B C8B C9B -179.3(7)
C5B C4B C9B C8B -3.5(11)
N2B C4B C9B C8B 179.2(6)
C5B C4B C9B C12B 177.4(7)
N2B C4B C9B C12B 0.0(10)
C7B C8B C9B C4B 0.5(11)
C7B C8B C9B C12B 179.7(7)
C1B N1B C13B C18B 122.5(7)
C2B N1B C13B C18B -64.4(8)
C1B N1B C13B C14B -115.0(7)
C2B N1B C13B C14B 58.1(8)
N1B C13B C14B C15B 179.6(6)
C18B C13B C14B C15B -57.8(8)
C13B C14B C15B C16B 56.6(9)
C14B C15B C16B C17B -56.8(9)
C15B C16B C17B C18B 57.1(9)
C16B C17B C18B C13B -58.6(8)
N1B C13B C18B C17B -178.9(6)
C14B C13B C18B C17B 59.8(8)
C34B Ru2 C19B C27B -55.6(5)
C1B Ru2 C19B C27B 124.2(5)
Cl2B Ru2 C19B C27B -143.4(5)
Cl1B Ru2 C19B C27B 36.0(5)
C34B Ru2 C19B C20B 125.1(6)
C1B Ru2 C19B C20B -55.1(6)
Cl2B Ru2 C19B C20B 37.3(6)
Cl1B Ru2 C19B C20B -143.3(5)
C27B C19B C20B C21B -179.6(7)
Ru2 C19B C20B C21B -0.2(11)
C27B C19B C20B C25B 0.4(7)
Ru2 C19B C20B C25B 179.8(5)
C25B C20B C21B C22B 0.2(10)
C19B C20B C21B C22B -179.8(7)
C20B C21B C22B C23B -0.4(11)
C21B C22B C23B C24B -0.1(12)
C22B C23B C24B C25B 0.7(11)
C23B C24B C25B C20B -0.8(10)
C23B C24B C25B C26B 179.4(7)
C21B C20B C25B C24B 0.4(10)
C19B C20B C25B C24B -179.6(6)
C21B C20B C25B C26B -179.8(6)
C19B C20B C25B C26B 0.2(7)
C24B C25B C26B C27B 179.0(7)
C20B C25B C26B C27B -0.8(7)
C24B C25B C26B C28B 0.5(11)
C20B C25B C26B C28B -179.3(6)
C28B C26B C27B C19B 179.5(6)
C25B C26B C27B C19B 1.1(7)
C20B C19B C27B C26B -0.9(7)
Ru2 C19B C27B C26B 179.6(5)
C27B C26B C28B C29B -35.3(10)
C25B C26B C28B C29B 142.9(6)
C27B C26B C28B C33B 140.0(7)
C25B C26B C28B C33B -41.7(10)
C33B C28B C29B C30B 2.0(10)
C26B C28B C29B C30B 177.6(6)
C28B C29B C30B C31B -0.9(11)
C29B C30B C31B C32B 0.4(12)
C30B C31B C32B C33B -1.0(12)
C31B C32B C33B C28B 2.1(11)
C29B C28B C33B C32B -2.6(10)
C26B C28B C33B C32B -178.1(6)
C35B N4B C34B N3B 2.6(8)
C37B N4B C34B N3B -167.2(7)
C35B N4B C34B Ru2 177.9(6)
C37B N4B C34B Ru2 8.1(10)
C36B N3B C34B N4B -3.0(8)
C46B N3B C34B N4B 174.4(6)
C36B N3B C34B Ru2 -178.0(5)
C46B N3B C34B Ru2 -0.6(10)
C34B N4B C35B C36B -1.3(10)
C37B N4B C35B C36B 169.3(7)
N4B C35B C36B N3B -0.6(11)
C34B N3B C36B C35B 2.3(10)
C46B N3B C36B C35B -175.2(7)
C34B N4B C37B C42B -107.6(8)
C35B N4B C37B C42B 83.5(9)
C34B N4B C37B C38B 77.5(9)
C35B N4B C37B C38B -91.4(9)
C42B C37B C38B C39B 2.5(10)
N4B C37B C38B C39B 177.2(6)
C42B C37B C38B C43B -173.9(7)
N4B C37B C38B C43B 0.8(10)
C37B C38B C39B C40B 0.2(11)
C43B C38B C39B C40B 176.6(7)
C38B C39B C40B C41B -0.9(12)
C38B C39B C40B C44B 176.6(8)
C39B C40B C41B C42B -0.9(12)
C44B C40B C41B C42B -178.5(8)
C38B C37B C42B C41B -4.2(11)
N4B C37B C42B C41B -178.8(7)
C38B C37B C42B C45B 175.1(7)
N4B C37B C42B C45B 0.4(11)
C40B C41B C42B C37B 3.4(11)
C40B C41B C42B C45B -175.9(8)
C34B N3B C46B C47B 122.5(7)
C36B N3B C46B C47B -60.3(9)
C34B N3B C46B C51B -115.3(7)
C36B N3B C46B C51B 61.9(8)
N3B C46B C47B C48B -178.6(5)
C51B C46B C47B C48B 58.7(7)
C46B C47B C48B C49B -59.0(8)
C47B C48B C49B C50B 57.8(8)
C48B C49B C50B C51B -56.8(9)
C49B C50B C51B C46B 57.5(8)
N3B C46B C51B C50B 179.0(6)
C47B C46B C51B C50B -57.6(8)
